data_2216159
loop_
_publ_author_name
'Haitang Du'
'Ming Lu'
'Weiyi Zhou'
'Lili Sun'

_publ_section_title <i>N</i>-(5-Chloro-3-methyl-1-phenylpyrazol-4-ylcarbonyl)-<i>N</i>'-(4-methylphenyl)thiourea
_journal_coeditor_code WN2200
_journal_issue 11
_journal_name_full 'Acta Crystallographica Section E'
_journal_page_first o4287
_journal_page_last o4287
_journal_paper_doi 10.1107/S1600536807043541
_journal_volume 63
_journal_year 2007
_chemical_formula_iupac 'C19 H17 Cl N4 O S'
_chemical_formula_moiety 'C19 H17 Cl N4 O S'
_chemical_formula_sum 'C19 H17 Cl N4 O S'
_chemical_formula_weight 384.88
_chemical_melting_point 437
_chemical_name_systematic
;
N-(4-Methylphenyl)-N'-(5-chloro-3-methyl-1-
phenylpyrazol-4-ylcarbonyl)thiourea
;
_space_group_IT_number 15
_symmetry_cell_setting monoclinic
_symmetry_space_group_name_Hall '-C 2yc'
_symmetry_space_group_name_H-M 'C 1 2/c 1'
_atom_sites_solution_hydrogens geom
_atom_sites_solution_primary direct
_atom_sites_solution_secondary difmap
_cell_angle_alpha 90.00
_cell_angle_beta 98.786(6)
_cell_angle_gamma 90.00
_cell_formula_units_Z 8
_cell_length_a 14.935(6)
_cell_length_b 16.321(6)
_cell_length_c 15.469(6)
_cell_measurement_reflns_used 3035
_cell_measurement_temperature 294(2)
_cell_measurement_theta_max 25.94
_cell_measurement_theta_min 2.16
_cell_volume 3726(2)
_computing_cell_refinement 'SAINT (Bruker, 1997)'
_computing_data_collection 'SMART (Bruker, 1997)'
_computing_data_reduction 'SAINT (Bruker, 1997)'
_computing_molecular_graphics 'SHELXTL (Sheldrick, 1997b)'
_computing_publication_material 'SHELXTL (Sheldrick, 1997b)'
_computing_structure_refinement 'SHELXL97 (Sheldrick, 1997a)'
_computing_structure_solution 'SHELXS97 (Sheldrick, 1990)'
_diffrn_ambient_temperature 294(2)
_diffrn_measured_fraction_theta_full 0.993
_diffrn_measured_fraction_theta_max 0.993
_diffrn_measurement_device_type 'Bruker SMART 1K CCD area-detector'
_diffrn_measurement_method 'phi and omega scans'
_diffrn_radiation_monochromator graphite
_diffrn_radiation_source 'fine-focus sealed tube'
_diffrn_radiation_type MoK\a
_diffrn_radiation_wavelength 0.71073
_diffrn_reflns_av_R_equivalents 0.0275
_diffrn_reflns_av_sigmaI/netI 0.0367
_diffrn_reflns_limit_h_max 13
_diffrn_reflns_limit_h_min -17
_diffrn_reflns_limit_k_max 16
_diffrn_reflns_limit_k_min -19
_diffrn_reflns_limit_l_max 18
_diffrn_reflns_limit_l_min -18
_diffrn_reflns_number 7376
_diffrn_reflns_theta_full 25.02
_diffrn_reflns_theta_max 25.02
_diffrn_reflns_theta_min 1.86
_exptl_absorpt_coefficient_mu 0.333
_exptl_absorpt_correction_T_max 0.9675
_exptl_absorpt_correction_T_min 0.9244
_exptl_absorpt_correction_type multi-scan
_exptl_absorpt_process_details '(SADABS; Sheldrick, 1996)'
_exptl_crystal_colour colourless
_exptl_crystal_density_diffrn 1.372
_exptl_crystal_density_method 'not measured'
_exptl_crystal_description prism
_exptl_crystal_F_000 1600
_exptl_crystal_size_max 0.24
_exptl_crystal_size_mid 0.22
_exptl_crystal_size_min 0.10
_refine_diff_density_max 0.257
_refine_diff_density_min -0.291
_refine_ls_extinction_coef 0.0135(6)
_refine_ls_extinction_expression Fc^*^=kFc[1+0.001xFc^2^\l^3^/sin(2\q)]^-1/4^
_refine_ls_extinction_method SHELXL
_refine_ls_goodness_of_fit_ref 1.030
_refine_ls_hydrogen_treatment mixed
_refine_ls_matrix_type full
_refine_ls_number_parameters 244
_refine_ls_number_reflns 3275
_refine_ls_number_restraints 0
_refine_ls_restrained_S_all 1.030
_refine_ls_R_factor_all 0.0560
_refine_ls_R_factor_gt 0.0374
_refine_ls_shift/su_max 0.002
_refine_ls_shift/su_mean 0.000
_refine_ls_structure_factor_coef Fsqd
_refine_ls_weighting_details 'calc w=1/[\s^2^(Fo^2^)+(0.0444P)^2^+3.1362P] where P=(Fo^2^+2Fc^2^)/3'
_refine_ls_weighting_scheme calc
_refine_ls_wR_factor_gt 0.0882
_refine_ls_wR_factor_ref 0.1021
_reflns_number_gt 2512
_reflns_number_total 3275
_reflns_threshold_expression >2sigma(I)
_cod_data_source_file wn2200.cif
_cod_data_source_block I
_cod_original_cell_volume 3727(2)
_cod_original_sg_symbol_H-M C2/c
_cod_database_code 2216159
_cod_database_fobs_code 2216159

loop_
_symmetry_equiv_pos_as_xyz
'x, y, z'
'-x, y, -z+1/2'
'x+1/2, y+1/2, z'
'-x+1/2, y+1/2, -z+1/2'
'-x, -y, -z'
'x, -y, z-1/2'
'-x+1/2, -y+1/2, -z'
'x+1/2, -y+1/2, z-1/2'

loop_
_atom_site_type_symbol
_atom_site_label
_atom_site_fract_x
_atom_site_fract_y
_atom_site_fract_z
_atom_site_U_iso_or_equiv
_atom_site_adp_type
_atom_site_calc_flag
_atom_site_refinement_flags
_atom_site_occupancy
Cl Cl1 0.26808(4) 0.10959(3) 0.18875(4) 0.0489(2) Uani d . 1
S S1 0.25725(4) 0.37690(4) 0.04136(5) 0.0548(2) Uani d . 1
O O1 0.52013(11) 0.25072(9) 0.15254(13) 0.0601(5) Uani d . 1
N N1 0.38841(11) 0.00224(10) 0.15040(11) 0.0368(4) Uani d . 1
N N2 0.47254(11) -0.00682(11) 0.12675(12) 0.0416(5) Uani d . 1
N N3 0.36918(12) 0.25941(11) 0.10169(13) 0.0435(5) Uani d . 1
H H3A 0.3265(16) 0.2329(15) 0.0743(16) 0.052 Uiso d . 1
N N4 0.42555(14) 0.38937(11) 0.12986(14) 0.0505(5) Uani d . 1
H H4A 0.4725(18) 0.3629(16) 0.1476(17) 0.061 Uiso d . 1
C C1 0.33371(14) -0.06761(12) 0.16252(14) 0.0362(5) Uani d . 1
C C2 0.26236(16) -0.08688(15) 0.09905(17) 0.0514(6) Uani d . 1
H H2 0.2502 -0.0555 0.0484 0.062 Uiso calc R 1
C C3 0.20897(16) -0.15344(15) 0.11148(19) 0.0590(7) Uani d . 1
H H3 0.1600 -0.1668 0.0692 0.071 Uiso calc R 1
C C4 0.22750(16) -0.19991(14) 0.18540(18) 0.0530(6) Uani d . 1
H H4 0.1914 -0.2449 0.1932 0.064 Uiso calc R 1
C C5 0.29946(17) -0.18026(14) 0.24817(17) 0.0529(6) Uani d . 1
H H5 0.3119 -0.2120 0.2985 0.064 Uiso calc R 1
C C6 0.35346(15) -0.11362(13) 0.23706(15) 0.0435(5) Uani d . 1
H H6 0.4024 -0.1002 0.2794 0.052 Uiso calc R 1
C C7 0.59176(15) 0.08158(16) 0.08879(18) 0.0533(6) Uani d . 1
H H7A 0.6216 0.0298 0.0861 0.080 Uiso calc R 1
H H7B 0.6283 0.1167 0.1297 0.080 Uiso calc R 1
H H7C 0.5831 0.1066 0.0320 0.080 Uiso calc R 1
C C8 0.50222(13) 0.06866(13) 0.11763(14) 0.0375(5) Uani d . 1
C C9 0.43742(13) 0.12760(12) 0.13398(14) 0.0355(5) Uani d . 1
C C10 0.36644(13) 0.08160(12) 0.15463(13) 0.0345(5) Uani d . 1
C C11 0.44734(14) 0.21691(13) 0.13126(14) 0.0397(5) Uani d . 1
C C12 0.35583(15) 0.34383(13) 0.09374(15) 0.0418(5) Uani d . 1
C C13 0.43399(15) 0.47650(13) 0.12661(15) 0.0456(6) Uani d . 1
C C14 0.51457(17) 0.50783(15) 0.1089(2) 0.0638(8) Uani d . 1
H H14 0.5615 0.4727 0.1007 0.077 Uiso calc R 1
C C15 0.52592(18) 0.59178(16) 0.1034(2) 0.0632(7) Uani d . 1
H H15 0.5807 0.6123 0.0911 0.076 Uiso calc R 1
C C16 0.45840(17) 0.64529(14) 0.11565(16) 0.0499(6) Uani d . 1
C C17 0.37896(19) 0.61242(15) 0.13533(19) 0.0615(7) Uani d . 1
H H17 0.3325 0.6476 0.1450 0.074 Uiso calc R 1
C C18 0.36606(18) 0.52902(15) 0.14119(18) 0.0586(7) Uani d . 1
H H18 0.3118 0.5086 0.1549 0.070 Uiso calc R 1
C C19 0.4709(2) 0.73671(15) 0.1069(2) 0.0743(9) Uani d . 1
H H19A 0.4915 0.7598 0.1635 0.111 Uiso calc R 1
H H19B 0.4141 0.7613 0.0827 0.111 Uiso calc R 1
H H19C 0.5148 0.7471 0.0690 0.111 Uiso calc R 1

loop_
_atom_site_aniso_label
_atom_site_aniso_U_11
_atom_site_aniso_U_22
_atom_site_aniso_U_33
_atom_site_aniso_U_12
_atom_site_aniso_U_13
_atom_site_aniso_U_23
Cl1 0.0403(3) 0.0417(3) 0.0680(4) 0.0026(2) 0.0185(3) -0.0021(3)
S1 0.0537(4) 0.0364(3) 0.0676(4) 0.0055(3) -0.0116(3) 0.0025(3)
O1 0.0356(9) 0.0367(9) 0.1031(15) -0.0072(7) -0.0047(9) 0.0049(9)
N1 0.0299(9) 0.0296(9) 0.0509(11) 0.0002(7) 0.0065(8) 0.0045(8)
N2 0.0306(9) 0.0356(10) 0.0586(12) 0.0026(8) 0.0071(8) 0.0041(8)
N3 0.0365(10) 0.0298(10) 0.0601(13) -0.0037(8) -0.0063(9) 0.0035(9)
N4 0.0461(12) 0.0318(11) 0.0691(14) -0.0025(9) -0.0054(10) 0.0013(9)
C1 0.0337(11) 0.0270(10) 0.0480(13) -0.0008(8) 0.0068(9) 0.0008(9)
C2 0.0478(14) 0.0456(14) 0.0570(15) -0.0052(11) -0.0043(12) 0.0107(11)
C3 0.0436(14) 0.0480(15) 0.0786(19) -0.0120(11) -0.0125(13) 0.0035(13)
C4 0.0434(13) 0.0352(13) 0.0799(18) -0.0081(10) 0.0080(12) 0.0083(12)
C5 0.0569(15) 0.0416(13) 0.0593(16) -0.0058(11) 0.0057(12) 0.0148(11)
C6 0.0431(12) 0.0369(12) 0.0482(14) -0.0051(10) 0.0002(10) 0.0032(10)
C7 0.0370(12) 0.0513(14) 0.0735(18) -0.0021(11) 0.0142(12) 0.0003(13)
C8 0.0295(10) 0.0364(12) 0.0453(13) -0.0008(9) 0.0017(9) 0.0040(9)
C9 0.0304(11) 0.0323(11) 0.0420(12) -0.0029(9) -0.0005(9) 0.0043(9)
C10 0.0302(10) 0.0314(11) 0.0411(12) 0.0019(9) 0.0032(9) 0.0010(9)
C11 0.0347(12) 0.0348(12) 0.0485(13) -0.0027(9) 0.0030(10) 0.0029(10)
C12 0.0478(13) 0.0313(11) 0.0455(13) -0.0015(10) 0.0041(10) 0.0029(10)
C13 0.0492(14) 0.0312(12) 0.0535(14) -0.0044(10) -0.0018(11) -0.0024(10)
C14 0.0417(14) 0.0396(14) 0.107(2) 0.0002(11) 0.0025(14) -0.0073(14)
C15 0.0478(15) 0.0444(15) 0.097(2) -0.0118(12) 0.0092(14) -0.0041(14)
C16 0.0573(15) 0.0365(13) 0.0533(15) -0.0059(11) 0.0002(12) -0.0042(11)
C17 0.0652(17) 0.0389(14) 0.085(2) 0.0006(12) 0.0254(15) -0.0131(13)
C18 0.0616(16) 0.0401(14) 0.0791(19) -0.0066(12) 0.0266(14) -0.0096(13)
C19 0.087(2) 0.0382(15) 0.097(2) -0.0115(14) 0.0136(18) -0.0058(14)

loop_
_atom_type_symbol
_atom_type_description
_atom_type_scat_dispersion_real
_atom_type_scat_dispersion_imag
_atom_type_scat_source
C C 0.0033 0.0016 'International Tables Vol C Tables 4.2.6.8 and 6.1.1.4'
H H 0.0000 0.0000 'International Tables Vol C Tables 4.2.6.8 and 6.1.1.4'
N N 0.0061 0.0033 'International Tables Vol C Tables 4.2.6.8 and 6.1.1.4'
O O 0.0106 0.0060 'International Tables Vol C Tables 4.2.6.8 and 6.1.1.4'
S S 0.1246 0.1234 'International Tables Vol C Tables 4.2.6.8 and 6.1.1.4'
Cl Cl 0.1484 0.1585 'International Tables Vol C Tables 4.2.6.8 and 6.1.1.4'

loop_
_geom_angle_atom_site_label_1
_geom_angle_atom_site_label_2
_geom_angle_atom_site_label_3
_geom_angle
C10 N1 N2 111.03(16)
C10 N1 C1 127.92(17)
N2 N1 C1 120.95(16)
C8 N2 N1 105.29(16)
C11 N3 C12 129.08(19)
C11 N3 H3A 116.9(17)
C12 N3 H3A 112.4(17)
C12 N4 C13 127.5(2)
C12 N4 H4A 114.4(19)
C13 N4 H4A 116.9(19)
C6 C1 C2 121.4(2)
C6 C1 N1 119.54(19)
C2 C1 N1 119.06(19)
C1 C2 C3 118.9(2)
C1 C2 H2 120.5
C3 C2 H2 120.5
C4 C3 C2 120.5(2)
C4 C3 H3 119.8
C2 C3 H3 119.8
C3 C4 C5 120.0(2)
C3 C4 H4 120.0
C5 C4 H4 120.0
C4 C5 C6 120.4(2)
C4 C5 H5 119.8
C6 C5 H5 119.8
C1 C6 C5 118.8(2)
C1 C6 H6 120.6
C5 C6 H6 120.6
C8 C7 H7A 109.5
C8 C7 H7B 109.5
H7A C7 H7B 109.5
C8 C7 H7C 109.5
H7A C7 H7C 109.5
H7B C7 H7C 109.5
N2 C8 C9 111.37(18)
N2 C8 C7 119.65(19)
C9 C8 C7 128.9(2)
C10 C9 C8 104.05(18)
C10 C9 C11 129.34(19)
C8 C9 C11 126.59(19)
N1 C10 C9 108.24(18)
N1 C10 Cl1 120.34(15)
C9 C10 Cl1 131.25(16)
O1 C11 N3 122.6(2)
O1 C11 C9 122.16(19)
N3 C11 C9 115.26(18)
N4 C12 N3 114.99(19)
N4 C12 S1 127.06(17)
N3 C12 S1 117.95(16)
C18 C13 C14 119.5(2)
C18 C13 N4 123.0(2)
C14 C13 N4 117.5(2)
C13 C14 C15 120.0(2)
C13 C14 H14 120.0
C15 C14 H14 120.0
C16 C15 C14 121.5(2)
C16 C15 H15 119.2
C14 C15 H15 119.2
C15 C16 C17 117.4(2)
C15 C16 C19 120.9(2)
C17 C16 C19 121.7(2)
C16 C17 C18 122.2(2)
C16 C17 H17 118.9
C18 C17 H17 118.9
C13 C18 C17 119.4(2)
C13 C18 H18 120.3
C17 C18 H18 120.3
C16 C19 H19A 109.5
C16 C19 H19B 109.5
H19A C19 H19B 109.5
C16 C19 H19C 109.5
H19A C19 H19C 109.5
H19B C19 H19C 109.5

loop_
_geom_bond_atom_site_label_1
_geom_bond_atom_site_label_2
_geom_bond_distance
Cl1 C10 1.698(2)
S1 C12 1.659(2)
O1 C11 1.219(2)
N1 C10 1.340(3)
N1 N2 1.369(2)
N1 C1 1.431(3)
N2 C8 1.324(3)
N3 C11 1.375(3)
N3 C12 1.395(3)
N3 H3A 0.83(2)
N4 C12 1.331(3)
N4 C13 1.429(3)
N4 H4A 0.83(3)
C1 C6 1.370(3)
C1 C2 1.371(3)
C2 C3 1.378(3)
C2 H2 0.9300
C3 C4 1.365(4)
C3 H3 0.9300
C4 C5 1.372(3)
C4 H4 0.9300
C5 C6 1.380(3)
C5 H5 0.9300
C6 H6 0.9300
C7 C8 1.488(3)
C7 H7A 0.9600
C7 H7B 0.9600
C7 H7C 0.9600
C8 C9 1.415(3)
C9 C10 1.376(3)
C9 C11 1.466(3)
C13 C18 1.373(3)
C13 C14 1.373(3)
C14 C15 1.385(4)
C14 H14 0.9300
C15 C16 1.369(4)
C15 H15 0.9300
C16 C17 1.378(4)
C16 C19 1.512(3)
C17 C18 1.380(3)
C17 H17 0.9300
C18 H18 0.9300
C19 H19A 0.9600
C19 H19B 0.9600
C19 H19C 0.9600

loop_
_geom_hbond_atom_site_label_D
_geom_hbond_atom_site_label_H
_geom_hbond_atom_site_label_A
_geom_hbond_site_symmetry_A
_geom_hbond_distance_DH
_geom_hbond_distance_HA
_geom_hbond_distance_DA
_geom_hbond_angle_DHA
N3 H3A S1 7 0.83(2) 2.70(2) 3.484(2) 158(2)
N4 H4A O1 . 0.83(3) 1.96(3) 2.662(3) 141(2)

loop_
_geom_torsion_atom_site_label_1
_geom_torsion_atom_site_label_2
_geom_torsion_atom_site_label_3
_geom_torsion_atom_site_label_4
_geom_torsion
C10 N1 N2 C8 0.8(2)
C1 N1 N2 C8 177.37(18)
C10 N1 C1 C6 -107.7(3)
N2 N1 C1 C6 76.3(3)
C10 N1 C1 C2 72.2(3)
N2 N1 C1 C2 -103.8(2)
C6 C1 C2 C3 0.8(4)
N1 C1 C2 C3 -179.0(2)
C1 C2 C3 C4 -0.7(4)
C2 C3 C4 C5 0.3(4)
C3 C4 C5 C6 0.0(4)
C2 C1 C6 C5 -0.5(4)
N1 C1 C6 C5 179.3(2)
C4 C5 C6 C1 0.1(4)
N1 N2 C8 C9 -0.8(2)
N1 N2 C8 C7 -177.85(19)
N2 C8 C9 C10 0.6(2)
C7 C8 C9 C10 177.3(2)
N2 C8 C9 C11 179.1(2)
C7 C8 C9 C11 -4.3(4)
N2 N1 C10 C9 -0.4(2)
C1 N1 C10 C9 -176.71(19)
N2 N1 C10 Cl1 -176.19(14)
C1 N1 C10 Cl1 7.5(3)
C8 C9 C10 N1 -0.1(2)
C11 C9 C10 N1 -178.5(2)
C8 C9 C10 Cl1 175.06(17)
C11 C9 C10 Cl1 -3.3(4)
C12 N3 C11 O1 -3.0(4)
C12 N3 C11 C9 178.1(2)
C10 C9 C11 O1 144.7(2)
C8 C9 C11 O1 -33.4(4)
C10 C9 C11 N3 -36.4(3)
C8 C9 C11 N3 145.5(2)
C13 N4 C12 N3 175.1(2)
C13 N4 C12 S1 -4.7(4)
C11 N3 C12 N4 -9.3(4)
C11 N3 C12 S1 170.60(19)
C12 N4 C13 C18 45.8(4)
C12 N4 C13 C14 -134.9(3)
C18 C13 C14 C15 -1.9(4)
N4 C13 C14 C15 178.8(2)
C13 C14 C15 C16 0.3(4)
C14 C15 C16 C17 1.2(4)
C14 C15 C16 C19 -178.3(3)
C15 C16 C17 C18 -1.2(4)
C19 C16 C17 C18 178.3(3)
C14 C13 C18 C17 1.9(4)
N4 C13 C18 C17 -178.9(2)
C16 C17 C18 C13 -0.3(4)

loop_
_cod_related_entry_id
_cod_related_entry_database
_cod_related_entry_code
1 ChemSpider 21121134
